data_1514779
loop_
_publ_author_name
'Coste, Alexis'
'Kim, Justin'
'Adams, Timothy C.'
'Movassaghi, Mohammad'

_publ_section_title
;
 Concise Total Synthesis of (+)-Bionectins A and C.
;
_journal_issue 8
_journal_name_full 'Chemical science (Royal Society of Chemistry : 2010)'
_journal_page_first 3191
_journal_page_last 3197
_journal_paper_doi 10.1039/C3SC51150B
_journal_volume 4
_journal_year 2013
_chemical_absolute_configuration ad
_chemical_formula_sum 'C29 H21 N5 O6 S2'
_chemical_formula_weight 599.63
_chemical_name_systematic
;
?
;
_space_group_IT_number 4
_symmetry_cell_setting monoclinic
_symmetry_space_group_name_Hall 'P 2yb'
_symmetry_space_group_name_H-M 'P 1 21 1'
_atom_sites_solution_hydrogens geom
_atom_sites_solution_primary direct
_atom_sites_solution_secondary difmap
_audit_creation_method SHELXL-97
_cell_angle_alpha 90.00
_cell_angle_beta 96.6760(10)
_cell_angle_gamma 90.00
_cell_formula_units_Z 4
_cell_length_a 11.6928(7)
_cell_length_b 11.2669(6)
_cell_length_c 20.6483(11)
_cell_measurement_reflns_used 9982
_cell_measurement_temperature 100(2)
_cell_measurement_theta_max 31.52
_cell_measurement_theta_min 2.52
_cell_volume 2701.8(3)
_computing_cell_refinement 'Bruker SAINT'
_computing_data_collection 'Bruker APEX2'
_computing_data_reduction 'Bruker SAINT'
_computing_molecular_graphics 'Bruker SHELXTL'
_computing_publication_material 'Bruker SHELXTL'
_computing_structure_refinement 'SHELXL-97 (Sheldrick, 2008)'
_computing_structure_solution 'SHELXS-97 (Sheldrick, 2008)'
_diffrn_ambient_temperature 100(2)
_diffrn_detector_area_resol_mean 8.3
_diffrn_measured_fraction_theta_full 1.000
_diffrn_measured_fraction_theta_max 1.000
_diffrn_measurement_device_type 'Bruker APEX-II CCD'
_diffrn_measurement_method '\f and \w scans'
_diffrn_radiation_monochromator graphite
_diffrn_radiation_source 'fine-focus sealed tube'
_diffrn_radiation_type MoK\a
_diffrn_radiation_wavelength 0.71073
_diffrn_reflns_av_R_equivalents 0.0361
_diffrn_reflns_av_sigmaI/netI 0.0269
_diffrn_reflns_limit_h_max 16
_diffrn_reflns_limit_h_min -16
_diffrn_reflns_limit_k_max 15
_diffrn_reflns_limit_k_min -16
_diffrn_reflns_limit_l_max 29
_diffrn_reflns_limit_l_min -29
_diffrn_reflns_number 97606
_diffrn_reflns_theta_full 31.00
_diffrn_reflns_theta_max 31.00
_diffrn_reflns_theta_min 0.99
_exptl_absorpt_coefficient_mu 0.252
_exptl_absorpt_correction_T_max 0.9728
_exptl_absorpt_correction_T_min 0.9560
_exptl_absorpt_correction_type multi-scan
_exptl_absorpt_process_details 'SADABS (Sheldrick, 2009)'
_exptl_crystal_colour yellow
_exptl_crystal_density_diffrn 1.474
_exptl_crystal_density_method 'not measured'
_exptl_crystal_description block
_exptl_crystal_F_000 1240
_exptl_crystal_size_max 0.18
_exptl_crystal_size_mid 0.16
_exptl_crystal_size_min 0.11
_refine_diff_density_max 1.032
_refine_diff_density_min -0.389
_refine_diff_density_rms 0.071
_refine_ls_abs_structure_details 'Flack H D (1983), Acta Cryst. A39, 876-881'
_refine_ls_abs_structure_Flack 0.01(4)
_refine_ls_extinction_method none
_refine_ls_goodness_of_fit_ref 1.231
_refine_ls_hydrogen_treatment mixed
_refine_ls_matrix_type full
_refine_ls_number_parameters 1207
_refine_ls_number_reflns 17143
_refine_ls_number_restraints 3313
_refine_ls_restrained_S_all 1.147
_refine_ls_R_factor_all 0.0512
_refine_ls_R_factor_gt 0.0465
_refine_ls_shift/su_max 0.021
_refine_ls_shift/su_mean 0.002
_refine_ls_structure_factor_coef Fsqd
_refine_ls_weighting_details 'calc w=1/[\s^2^(Fo^2^)+(0.1000P)^2^+0.0000P] where P=(Fo^2^+2Fc^2^)/3'
_refine_ls_weighting_scheme calc
_refine_ls_wR_factor_gt 0.1452
_refine_ls_wR_factor_ref 0.1496
_reflns_number_gt 15920
_reflns_number_total 17143
_reflns_threshold_expression >2sigma(I)
_cod_data_source_file c3sc51150b.txt
_cod_data_source_block x8_13026
_cod_depositor_comments
;
The following automatic conversions were performed:

'_symmetry_cell_setting' value 'Monoclinic' changed to 'monoclinic'
according to
/usr/data/users/saulius/automatic-downloads/retrospective/RSC/lib/dictionaries/cif_core.dic
dictionary named 'cif_core.dic' version 2.4.2 from 2011-04-26.

Automatic conversion script
Id: cif_fix_values 2281 2013-09-26 08:29:07Z andrius 
;
_cod_original_sg_symbol_H-M P2(1)
_cod_database_code 1514779

loop_
_symmetry_equiv_pos_as_xyz
'x, y, z'
'-x, y+1/2, -z'

loop_
_atom_site_label
_atom_site_type_symbol
_atom_site_fract_x
_atom_site_fract_y
_atom_site_fract_z
_atom_site_U_iso_or_equiv
_atom_site_adp_type
_atom_site_occupancy
_atom_site_symmetry_multiplicity
_atom_site_calc_flag
_atom_site_refinement_flags
_atom_site_disorder_assembly
_atom_site_disorder_group
S1 S -0.74395(11) -0.49430(8) -0.42072(5) 0.0182(2) Uani 0.812(5) 1 d PU A 1
S2 S -0.70411(7) -0.63513(10) -0.47867(6) 0.0212(2) Uani 0.812(5) 1 d PU A 1
N1 N -0.6408(2) -0.4014(2) -0.62912(15) 0.0160(4) Uani 0.812(5) 1 d PDU A 1
H1 H -0.6344 -0.3251 -0.6370 0.019 Uiso 0.812(5) 1 calc PR A 1
C2 C -0.7465(4) -0.4684(4) -0.6343(4) 0.0132(8) Uani 0.812(5) 1 d PDU A 1
H2 H -0.8034 -0.4360 -0.6698 0.016 Uiso 0.812(5) 1 calc PR A 1
C3 C -0.7110(2) -0.5971(2) -0.65040(15) 0.0111(4) Uani 0.812(5) 1 d PDU A 1
C4 C -0.5854(2) -0.5962(2) -0.62042(15) 0.0142(5) Uani 0.812(5) 1 d PDU A 1
C5 C -0.5090(2) -0.6889(2) -0.60583(14) 0.0173(5) Uani 0.812(5) 1 d PDU A 1
H5 H -0.5331 -0.7687 -0.6134 0.021 Uiso 0.812(5) 1 calc PR A 1
C6 C -0.3949(3) -0.6632(4) -0.5796(2) 0.0245(8) Uani 0.812(5) 1 d PDU A 1
H6 H -0.3416 -0.7255 -0.5683 0.029 Uiso 0.812(5) 1 calc PR A 1
C7 C -0.3614(3) -0.5457(4) -0.57048(18) 0.0268(7) Uani 0.812(5) 1 d PDU A 1
H7 H -0.2837 -0.5286 -0.5543 0.032 Uiso 0.812(5) 1 calc PR A 1
C8 C -0.4379(3) -0.4521(3) -0.58434(19) 0.0220(7) Uani 0.812(5) 1 d PDU A 1
H8 H -0.4141 -0.3721 -0.5770 0.026 Uiso 0.812(5) 1 calc PR A 1
C9 C -0.5502(3) -0.4794(3) -0.60926(18) 0.0150(6) Uani 0.812(5) 1 d PDU A 1
C12 C -0.7848(2) -0.6788(3) -0.60955(17) 0.0138(5) Uani 0.812(5) 1 d PU A 1
H12 H -0.7439 -0.7541 -0.5956 0.017 Uiso 0.812(5) 1 calc PR A 1
N10 N -0.7996(3) -0.4815(3) -0.57270(15) 0.0121(4) Uani 0.812(5) 1 d PDU A 1
C11 C -0.8111(3) -0.6024(3) -0.55068(14) 0.0133(5) Uani 0.812(5) 1 d PDU A 1
C13 C -0.9257(3) -0.6228(3) -0.52316(12) 0.0184(5) Uani 0.812(5) 1 d PDU A 1
N14 N -0.9562(3) -0.5283(4) -0.4886(2) 0.0149(6) Uani 0.812(5) 1 d PDU A 1
C15 C -0.8714(5) -0.4370(5) -0.4730(2) 0.0129(7) Uani 0.812(5) 1 d PDU A 1
H15 H -0.9064 -0.3703 -0.4502 0.016 Uiso 0.812(5) 1 calc PR A 1
C16 C -0.8260(4) -0.3904(2) -0.5343(2) 0.0124(5) Uani 0.812(5) 1 d PDU A 1
C17 C -1.0554(4) -0.5319(5) -0.4513(3) 0.0206(9) Uani 0.812(5) 1 d PDU A 1
H17A H -1.1077 -0.5956 -0.4682 0.031 Uiso 0.812(5) 1 calc PR A 1
H17B H -1.0961 -0.4557 -0.4556 0.031 Uiso 0.812(5) 1 calc PR A 1
H17C H -1.0289 -0.5467 -0.4053 0.031 Uiso 0.812(5) 1 calc PR A 1
O18 O -0.9784(3) -0.7165(3) -0.52990(13) 0.0321(6) Uani 0.812(5) 1 d PDU A 1
O19 O -0.8088(3) -0.2855(2) -0.5451(2) 0.0156(5) Uani 0.812(5) 1 d PDU A 1
O20 O -0.8952(4) -0.7004(5) -0.6463(2) 0.0148(6) Uani 0.812(5) 1 d PU A 1
C21 C -0.9094(3) -0.8091(3) -0.67467(19) 0.0142(6) Uani 0.812(5) 1 d PU A 1
O22 O -0.83418(19) -0.8830(3) -0.67333(17) 0.0263(5) Uani 0.812(5) 1 d PU A 1
C23 C -1.0279(3) -0.8256(4) -0.7079(2) 0.0163(7) Uani 0.812(5) 1 d PDU A 1
C24 C -1.1206(2) -0.7584(3) -0.69166(15) 0.0184(5) Uani 0.812(5) 1 d PDU A 1
H24 H -1.1091 -0.7007 -0.6580 0.022 Uiso 0.812(5) 1 calc PR A 1
C25 C -1.2301(2) -0.7758(3) -0.72476(15) 0.0216(5) Uani 0.812(5) 1 d PDU A 1
H25 H -1.2944 -0.7320 -0.7135 0.026 Uiso 0.812(5) 1 calc PR A 1
C26 C -1.2424(2) -0.8591(4) -0.77463(18) 0.0186(7) Uani 0.812(5) 1 d PDU A 1
C27 C -1.1518(4) -0.9299(5) -0.7903(3) 0.0254(8) Uani 0.812(5) 1 d PDU A 1
H27 H -1.1635 -0.9885 -0.8235 0.030 Uiso 0.812(5) 1 calc PR A 1
C28 C -1.0444(3) -0.9122(5) -0.7561(3) 0.0241(7) Uani 0.812(5) 1 d PDU A 1
H28 H -0.9813 -0.9597 -0.7656 0.029 Uiso 0.812(5) 1 calc PR A 1
N29 N -1.3566(3) -0.8745(3) -0.81194(14) 0.0239(5) Uani 0.812(5) 1 d PU A 1
O30 O -1.3768(3) -0.9602(3) -0.84898(16) 0.0381(6) Uani 0.812(5) 1 d PU A 1
O31 O -1.4317(2) -0.8010(3) -0.80417(14) 0.0325(5) Uani 0.812(5) 1 d PU A 1
N1' N -0.6849(5) -0.6933(7) -0.8191(3) 0.0210(3) Uani 0.812(5) 1 d PDU A 1
H2N H -0.651(3) -0.729(3) -0.8508(17) 0.025 Uiso 0.812(5) 1 d P A 1
C2' C -0.6434(4) -0.6775(4) -0.7548(3) 0.0161(7) Uani 0.812(5) 1 d PDU A 1
H2' H -0.5686 -0.6999 -0.7358 0.019 Uiso 0.812(5) 1 calc PR A 1
C3' C -0.7252(4) -0.6247(4) -0.7220(2) 0.0147(7) Uani 0.812(5) 1 d PDU A 1
C4' C -0.8256(6) -0.6070(10) -0.7692(3) 0.0181(6) Uani 0.812(5) 1 d PDU A 1
C5' C -0.9370(3) -0.5610(3) -0.76711(18) 0.0201(8) Uani 0.812(5) 1 d PDU A 1
H5' H -0.9594 -0.5313 -0.7274 0.024 Uiso 0.812(5) 1 calc PR A 1
C6' C -1.0136(2) -0.5594(3) -0.82355(13) 0.0237(6) Uani 0.812(5) 1 d PDU A 1
H6' H -1.0890 -0.5287 -0.8223 0.028 Uiso 0.812(5) 1 calc PR A 1
C7' C -0.9811(2) -0.6027(3) -0.88286(13) 0.0269(6) Uani 0.812(5) 1 d PDU A 1
H7' H -1.0346 -0.5992 -0.9211 0.032 Uiso 0.812(5) 1 calc PR A 1
C8' C -0.8729(3) -0.6504(3) -0.88647(16) 0.0249(7) Uani 0.812(5) 1 d PDU A 1
H8' H -0.8515 -0.6803 -0.9263 0.030 Uiso 0.812(5) 1 calc PR A 1
C9' C -0.7962(3) -0.6527(4) -0.8290(2) 0.0192(8) Uani 0.812(5) 1 d PDU A 1
S1B S -0.7687(7) -0.5010(9) -0.4185(4) 0.063(3) Uani 0.188(5) 1 d PU A 2
S2B S -0.7234(11) -0.6609(8) -0.4864(4) 0.073(3) Uani 0.188(5) 1 d PU A 2
N1B N -0.6351(12) -0.4281(11) -0.6211(8) 0.0160(4) Uani 0.188(5) 1 d PDU A 2
H1B H -0.6222 -0.3512 -0.6214 0.019 Uiso 0.188(5) 1 calc PR A 2
C2B C -0.7450(14) -0.4843(16) -0.6389(17) 0.013(3) Uani 0.188(5) 1 d PDU A 2
H2B H -0.7907 -0.4480 -0.6778 0.016 Uiso 0.188(5) 1 calc PR A 2
C3B C -0.7257(12) -0.6186(13) -0.6454(8) 0.0111(4) Uani 0.188(5) 1 d PDU A 2
C4B C -0.5986(11) -0.6219(12) -0.6184(8) 0.0148(8) Uani 0.188(5) 1 d PDU A 2
C5B C -0.5281(11) -0.7175(12) -0.6052(7) 0.0173(5) Uani 0.188(5) 1 d PDU A 2
H5B H -0.5552 -0.7958 -0.6147 0.021 Uiso 0.188(5) 1 calc PR A 2
C6B C -0.4145(14) -0.6972(17) -0.5772(10) 0.031(4) Uani 0.188(5) 1 d PDU A 2
H6B H -0.3652 -0.7634 -0.5674 0.037 Uiso 0.188(5) 1 calc PR A 2
C7B C -0.3726(13) -0.5868(16) -0.5635(9) 0.031(3) Uani 0.188(5) 1 d PDU A 2
H7B H -0.2944 -0.5779 -0.5458 0.038 Uiso 0.188(5) 1 calc PR A 2
C8B C -0.4407(13) -0.4866(15) -0.5746(10) 0.029(3) Uani 0.188(5) 1 d PDU A 2
H8B H -0.4147 -0.4084 -0.5640 0.035 Uiso 0.188(5) 1 calc PR A 2
C9B C -0.5537(11) -0.5139(13) -0.6037(10) 0.022(3) Uani 0.188(5) 1 d PDU A 2
C12B C -0.8105(13) -0.6850(18) -0.6161(9) 0.0138(5) Uani 0.188(5) 1 d PU A 2
H12B H -0.7747 -0.7624 -0.6011 0.017 Uiso 0.188(5) 1 calc PR A 2
N10B N -0.8109(18) -0.4973(13) -0.5811(8) 0.0121(4) Uani 0.188(5) 1 d PDU A 2
C11B C -0.8256(15) -0.6208(14) -0.5624(9) 0.029(2) Uani 0.188(5) 1 d PDU A 2
C13B C -0.9423(13) -0.6285(15) -0.5374(7) 0.0184(5) Uani 0.188(5) 1 d PDU A 2
N14B N -0.967(2) -0.540(2) -0.4982(13) 0.027(4) Uani 0.188(5) 1 d PDU A 2
C15B C -0.884(3) -0.448(2) -0.4814(11) 0.019(3) Uani 0.188(5) 1 d PDU A 2
H15B H -0.9224 -0.3774 -0.4647 0.023 Uiso 0.188(5) 1 calc PR A 2
C16B C -0.818(2) -0.4112(13) -0.5393(11) 0.0124(5) Uani 0.188(5) 1 d PDU A 2
C17B C -1.063(3) -0.556(3) -0.4595(17) 0.035(6) Uani 0.188(5) 1 d PDU A 2
H17D H -1.0690 -0.6395 -0.4479 0.052 Uiso 0.188(5) 1 calc PR A 2
H17E H -1.1347 -0.5300 -0.4849 0.052 Uiso 0.188(5) 1 calc PR A 2
H17F H -1.0493 -0.5078 -0.4197 0.052 Uiso 0.188(5) 1 calc PR A 2
O18B O -1.0016(14) -0.7163(14) -0.5467(7) 0.0321(6) Uani 0.188(5) 1 d PDU A 2
O19B O -0.7975(18) -0.3058(12) -0.5482(10) 0.0156(5) Uani 0.188(5) 1 d PDU A 2
O20B O -0.912(2) -0.710(3) -0.6562(13) 0.026(3) Uani 0.188(5) 1 d PU A 2
C21B C -0.9401(17) -0.8181(18) -0.6851(11) 0.025(3) Uani 0.188(5) 1 d PU A 2
O22B O -0.8637(11) -0.8919(16) -0.6715(9) 0.0263(5) Uani 0.188(5) 1 d PU A 2
C23B C -1.0454(16) -0.8200(18) -0.7216(10) 0.026(3) Uani 0.188(5) 1 d PDU A 2
C24B C -1.1315(13) -0.7380(15) -0.7121(8) 0.037(4) Uani 0.188(5) 1 d PDU A 2
H24B H -1.1167 -0.6720 -0.6838 0.044 Uiso 0.188(5) 1 calc PR A 2
C25B C -1.2378(11) -0.7567(12) -0.7453(6) 0.0216(5) Uani 0.188(5) 1 d PDU A 2
H25B H -1.2979 -0.7033 -0.7382 0.026 Uiso 0.188(5) 1 calc PR A 2
C26B C -1.2632(16) -0.8492(16) -0.7889(9) 0.029(3) Uani 0.188(5) 1 d PDU A 2
C27B C -1.1754(18) -0.928(3) -0.7981(16) 0.034(4) Uani 0.188(5) 1 d PDU A 2
H27B H -1.1887 -0.9899 -0.8294 0.041 Uiso 0.188(5) 1 calc PR A 2
C28B C -1.0703(17) -0.917(2) -0.7626(14) 0.033(4) Uani 0.188(5) 1 d PDU A 2
H28B H -1.0134 -0.9765 -0.7659 0.040 Uiso 0.188(5) 1 calc PR A 2
N29B N -1.3725(14) -0.8544(15) -0.8259(8) 0.0239(5) Uani 0.188(5) 1 d PU A 2
O30B O -1.3559(14) -0.9377(16) -0.8618(8) 0.0381(6) Uani 0.188(5) 1 d PU A 2
O31B O -1.4440(11) -0.7850(14) -0.8248(6) 0.0325(5) Uani 0.188(5) 1 d PU A 2
N1'B N -0.685(2) -0.696(3) -0.8185(13) 0.0210(3) Uani 0.188(5) 1 d PDU A 2
H1'B H -0.6477 -0.7314 -0.8478 0.025 Uiso 0.188(5) 1 calc PR A 2
C2'B C -0.651(2) -0.696(2) -0.7524(13) 0.0161(7) Uani 0.188(5) 1 d PDU A 2
H2'B H -0.5821 -0.7297 -0.7317 0.019 Uiso 0.188(5) 1 calc PR A 2
C3'B C -0.733(2) -0.640(2) -0.7211(11) 0.0147(7) Uani 0.188(5) 1 d PDU A 2
C4'B C -0.822(3) -0.602(5) -0.7708(11) 0.0181(6) Uani 0.188(5) 1 d PDU A 2
C5'B C -0.9257(17) -0.539(2) -0.7708(9) 0.0201(8) Uani 0.188(5) 1 d PDU A 2
H5'B H -0.9476 -0.5074 -0.7314 0.024 Uiso 0.188(5) 1 calc PR A 2
C6'B C -0.9938(12) -0.5248(13) -0.8280(6) 0.0237(6) Uani 0.188(5) 1 d PDU A 2
H6'B H -1.0663 -0.4870 -0.8273 0.028 Uiso 0.188(5) 1 calc PR A 2
C7'B C -0.9629(11) -0.5625(14) -0.8877(6) 0.0269(6) Uani 0.188(5) 1 d PDU A 2
H7'B H -1.0131 -0.5492 -0.9265 0.032 Uiso 0.188(5) 1 calc PR A 2
C8'B C -0.8586(13) -0.6195(15) -0.8903(8) 0.0249(7) Uani 0.188(5) 1 d PDU A 2
H8'B H -0.8370 -0.6480 -0.9304 0.030 Uiso 0.188(5) 1 calc PR A 2
C9'B C -0.7859(18) -0.634(2) -0.8318(9) 0.0192(8) Uani 0.188(5) 1 d PDU A 2
S1A S -0.69881(9) -0.03730(8) -0.06794(3) 0.03122(17) Uani 0.877(3) 1 d PU B 1
S2A S -0.72797(10) -0.18427(7) -0.01063(3) 0.02691(17) Uani 0.877(3) 1 d PU B 1
N1A N -0.8768(2) 0.0321(3) 0.10609(15) 0.0269(5) Uani 0.877(3) 1 d PDU B 1
H1A H -0.8991 0.1059 0.0986 0.032 Uiso 0.877(3) 1 calc PR B 1
C2A C -0.7620(2) -0.0029(2) 0.13177(14) 0.0155(4) Uani 0.877(3) 1 d PDU B 1
H2A H -0.7316 0.0485 0.1694 0.019 Uiso 0.877(3) 1 calc PR B 1
C3A C -0.7733(2) -0.13489(19) 0.15377(13) 0.0150(4) Uani 0.877(3) 1 d PDU B 1
C4A C -0.89131(19) -0.1675(3) 0.12061(11) 0.0202(5) Uani 0.877(3) 1 d PDU B 1
C5A C -0.9432(2) -0.2773(3) 0.11478(12) 0.0273(5) Uani 0.877(3) 1 d PDU B 1
H5A H -0.9030 -0.3466 0.1308 0.033 Uiso 0.877(3) 1 calc PR B 1
C6A C -1.0570(2) -0.2843(3) 0.08447(13) 0.0366(6) Uani 0.877(3) 1 d PDU B 1
H6A H -1.0950 -0.3589 0.0800 0.044 Uiso 0.877(3) 1 calc PR B 1
C7A C -1.1138(2) -0.1822(4) 0.06111(13) 0.0372(6) Uani 0.877(3) 1 d PDU B 1
H7A H -1.1915 -0.1876 0.0418 0.045 Uiso 0.877(3) 1 calc PR B 1
C8A C -1.0604(2) -0.0728(3) 0.06513(13) 0.0328(6) Uani 0.877(3) 1 d PDU B 1
H8A H -1.0998 -0.0039 0.0481 0.039 Uiso 0.877(3) 1 calc PR B 1
C9A C -0.9469(2) -0.0659(3) 0.09492(12) 0.0228(5) Uani 0.877(3) 1 d PDU B 1
C12A C -0.6768(2) -0.2065(2) 0.12379(15) 0.0154(5) Uani 0.877(3) 1 d PU B 1
H12A H -0.7054 -0.2862 0.1080 0.018 Uiso 0.877(3) 1 calc PR B 1
N10A N -0.6781(3) -0.0116(3) 0.08319(14) 0.0187(6) Uani 0.877(3) 1 d PDU B 1
C11A C -0.6456(2) -0.1292(2) 0.06735(10) 0.0162(4) Uani 0.877(3) 1 d PDU B 1
C13A C -0.5202(2) -0.1350(2) 0.05146(11) 0.0204(4) Uani 0.877(3) 1 d PDU B 1
N14A N -0.49518(19) -0.0442(2) 0.01271(10) 0.0220(4) Uani 0.877(3) 1 d PDU B 1
C15A C -0.5856(3) 0.0368(2) -0.00938(13) 0.0224(5) Uani 0.877(3) 1 d PDU B 1
H15A H -0.5530 0.1063 -0.0311 0.027 Uiso 0.877(3) 1 calc PR B 1
C16A C -0.6506(3) 0.0797(3) 0.04570(13) 0.0233(6) Uani 0.877(3) 1 d PDU B 1
C17A C -0.3861(3) -0.0397(3) -0.01521(16) 0.0344(6) Uani 0.877(3) 1 d PDU B 1
H17J H -0.3322 0.0121 0.0115 0.052 Uiso 0.877(3) 1 calc PR B 1
H17K H -0.3993 -0.0083 -0.0597 0.052 Uiso 0.877(3) 1 calc PR B 1
H17L H -0.3537 -0.1197 -0.0161 0.052 Uiso 0.877(3) 1 calc PR B 1
O18A O -0.45417(19) -0.21531(18) 0.06877(10) 0.0248(4) Uani 0.877(3) 1 d PDU B 1
O19A O -0.6760(4) 0.1831(3) 0.05477(16) 0.0320(7) Uani 0.877(3) 1 d PDU B 1
O20A O -0.57726(18) -0.21705(18) 0.17178(7) 0.0161(3) Uani 0.877(3) 1 d PDU B 1
C21A C -0.53501(18) -0.3278(2) 0.18136(10) 0.0208(4) Uani 0.877(3) 1 d PDU B 1
O22A O -0.5821(2) -0.41577(17) 0.15801(11) 0.0383(6) Uani 0.877(3) 1 d PDU B 1
C23A C -0.4233(2) -0.3297(3) 0.22498(16) 0.0196(4) Uani 0.877(3) 1 d PDU B 1
C24A C -0.3640(2) -0.2259(2) 0.24310(17) 0.0365(6) Uani 0.877(3) 1 d PDU B 1
H24A H -0.3943 -0.1510 0.2285 0.044 Uiso 0.877(3) 1 calc PR B 1
C25A C -0.2595(2) -0.2327(3) 0.2830(2) 0.0401(7) Uani 0.877(3) 1 d PDU B 1
H25A H -0.2177 -0.1630 0.2964 0.048 Uiso 0.877(3) 1 calc PR B 1
C26A C -0.2186(3) -0.3425(2) 0.30232(11) 0.0224(5) Uani 0.877(3) 1 d PDU B 1
C27A C -0.2757(3) -0.4460(3) 0.28495(18) 0.0382(7) Uani 0.877(3) 1 d PDU B 1
H27A H -0.2452 -0.5204 0.3002 0.046 Uiso 0.877(3) 1 calc PR B 1
C28A C -0.3795(3) -0.4396(3) 0.24439(18) 0.0361(7) Uani 0.877(3) 1 d PDU B 1
H28A H -0.4197 -0.5100 0.2303 0.043 Uiso 0.877(3) 1 calc PR B 1
N29A N -0.10655(18) -0.3514(2) 0.34373(12) 0.0288(5) Uani 0.877(3) 1 d PDU B 1
O30A O -0.05018(18) -0.2608(3) 0.35309(15) 0.0504(7) Uani 0.877(3) 1 d PDU B 1
O31A O -0.0764(2) -0.4484(3) 0.36665(16) 0.0426(6) Uani 0.877(3) 1 d PDU B 1
N1'A N -0.8160(2) -0.1823(2) 0.32730(9) 0.0151(4) Uani 0.877(3) 1 d PDU B 1
H2NA H -0.855(2) -0.213(3) 0.3580(14) 0.018 Uiso 0.877(3) 1 d P B 1
C2'A C -0.8479(2) -0.1962(3) 0.26176(10) 0.0157(4) Uani 0.877(3) 1 d PDU B 1
H2'A H -0.9148 -0.2369 0.2430 0.019 Uiso 0.877(3) 1 calc PR B 1
C3'A C -0.7693(3) -0.1428(4) 0.22770(12) 0.0149(4) Uani 0.877(3) 1 d PDU B 1
C4'A C -0.6827(3) -0.0915(4) 0.27486(16) 0.0147(6) Uani 0.877(3) 1 d PDU B 1
C5'A C -0.5834(2) -0.0215(2) 0.27147(13) 0.0172(5) Uani 0.877(3) 1 d PDU B 1
H5'A H -0.5599 -0.0002 0.2305 0.021 Uiso 0.877(3) 1 calc PR B 1
C6'A C -0.5213(2) 0.0153(2) 0.32881(13) 0.0208(5) Uani 0.877(3) 1 d PDU B 1
H6'A H -0.4553 0.0638 0.3271 0.025 Uiso 0.877(3) 1 calc PR B 1
C7'A C -0.5535(2) -0.0175(3) 0.38968(16) 0.0196(6) Uani 0.877(3) 1 d PDU B 1
H7'A H -0.5070 0.0065 0.4282 0.024 Uiso 0.877(3) 1 calc PR B 1
C8'A C -0.6513(3) -0.0838(3) 0.39486(14) 0.0189(6) Uani 0.877(3) 1 d PDU B 1
H8'A H -0.6739 -0.1047 0.4361 0.023 Uiso 0.877(3) 1 calc PR B 1
C9'A C -0.7154(2) -0.1190(2) 0.33665(13) 0.0139(5) Uani 0.877(3) 1 d PDU B 1
S1C S -0.7375(6) -0.0225(6) -0.0752(3) 0.03122(17) Uani 0.123(3) 1 d PU B 2
S2C S -0.7752(7) -0.1701(8) -0.0132(3) 0.0399(16) Uani 0.123(3) 1 d PU B 2
N1C N -0.8583(14) 0.0714(15) 0.1122(11) 0.027(3) Uani 0.123(3) 1 d PDU B 2
H1C H -0.8746 0.1477 0.1113 0.032 Uiso 0.123(3) 1 calc PR B 2
C2C C -0.7444(15) 0.0222(17) 0.1325(13) 0.0155(4) Uani 0.123(3) 1 d PDU B 2
H2C H -0.6963 0.0676 0.1672 0.019 Uiso 0.123(3) 1 calc PR B 2
C3C C -0.7756(15) -0.1063(16) 0.1510(10) 0.0150(4) Uani 0.123(3) 1 d PDU B 2
C4C C -0.8970(13) -0.1253(14) 0.1164(7) 0.024(3) Uani 0.123(3) 1 d PDU B 2
C5C C -0.9583(13) -0.2270(16) 0.1068(8) 0.0273(5) Uani 0.123(3) 1 d PDU B 2
H5C H -0.9259 -0.3003 0.1227 0.033 Uiso 0.123(3) 1 calc PR B 2
C6C C -1.0708(16) -0.224(2) 0.0731(9) 0.0366(6) Uani 0.123(3) 1 d PDU B 2
H6C H -1.1170 -0.2927 0.0647 0.044 Uiso 0.123(3) 1 calc PR B 2
C7C C -1.1068(15) -0.113(2) 0.0538(9) 0.0372(6) Uani 0.123(3) 1 d PDU B 2
H7C H -1.1824 -0.1090 0.0314 0.045 Uiso 0.123(3) 1 calc PR B 2
C8C C -1.0491(13) -0.007(2) 0.0621(9) 0.042(4) Uani 0.123(3) 1 d PDU B 2
H8C H -1.0818 0.0669 0.0472 0.051 Uiso 0.123(3) 1 calc PR B 2
C9C C -0.9370(13) -0.0175(16) 0.0948(9) 0.031(4) Uani 0.123(3) 1 d PDU B 2
C12C C -0.697(2) -0.187(3) 0.1257(14) 0.0154(5) Uani 0.123(3) 1 d PU B 2
H12C H -0.7381 -0.2641 0.1162 0.018 Uiso 0.123(3) 1 calc PR B 2
N10C N -0.690(3) -0.0040(19) 0.0757(14) 0.0187(6) Uani 0.123(3) 1 d PDU B 2
C11C C -0.6772(14) -0.1232(16) 0.0529(11) 0.022(2) Uani 0.123(3) 1 d PDU B 2
C13C C -0.5539(14) -0.1400(13) 0.0367(9) 0.0204(4) Uani 0.123(3) 1 d PDU B 2
N14C N -0.5269(14) -0.0422(15) 0.0012(9) 0.0220(4) Uani 0.123(3) 1 d PDU B 2
C15C C -0.6182(19) 0.038(2) -0.0225(10) 0.031(3) Uani 0.123(3) 1 d PDU B 2
H15C H -0.5843 0.1054 -0.0457 0.037 Uiso 0.123(3) 1 calc PR B 2
C16C C -0.670(3) 0.0885(19) 0.0370(13) 0.0233(6) Uani 0.123(3) 1 d PDU B 2
C17C C -0.4326(17) -0.052(2) -0.0399(10) 0.036(4) Uani 0.123(3) 1 d PDU B 2
H17G H -0.4070 -0.1348 -0.0408 0.054 Uiso 0.123(3) 1 calc PR B 2
H17H H -0.3682 -0.0018 -0.0220 0.054 Uiso 0.123(3) 1 calc PR B 2
H17I H -0.4599 -0.0261 -0.0843 0.054 Uiso 0.123(3) 1 calc PR B 2
O18C O -0.4982(14) -0.2310(12) 0.0475(9) 0.032(3) Uani 0.123(3) 1 d PDU B 2
O19C O -0.693(4) 0.192(2) 0.0459(16) 0.0320(7) Uani 0.123(3) 1 d PDU B 2
O20C O -0.5859(16) -0.2135(15) 0.1558(7) 0.0161(3) Uani 0.123(3) 1 d PDU B 2
C21C C -0.5605(15) -0.3184(16) 0.1805(6) 0.0208(4) Uani 0.123(3) 1 d PDU B 2
O22C O -0.6284(14) -0.3991(13) 0.1722(9) 0.0383(6) Uani 0.123(3) 1 d PDU B 2
C23C C -0.4442(18) -0.332(2) 0.2173(15) 0.0196(4) Uani 0.123(3) 1 d PDU B 2
C24C C -0.3626(17) -0.2496(18) 0.2166(12) 0.0365(6) Uani 0.123(3) 1 d PDU B 2
H24C H -0.3800 -0.1806 0.1909 0.044 Uiso 0.123(3) 1 calc PR B 2
C25C C -0.2558(18) -0.258(2) 0.2503(12) 0.042(4) Uani 0.123(3) 1 d PDU B 2
H25C H -0.2023 -0.1950 0.2490 0.050 Uiso 0.123(3) 1 calc PR B 2
C26C C -0.225(2) -0.3591(16) 0.2863(10) 0.0224(5) Uani 0.123(3) 1 d PDU B 2
C27C C -0.3135(19) -0.441(2) 0.2895(15) 0.0382(7) Uani 0.123(3) 1 d PDU B 2
H27C H -0.2984 -0.5114 0.3143 0.046 Uiso 0.123(3) 1 calc PR B 2
C28C C -0.4193(15) -0.4232(18) 0.2584(9) 0.023(3) Uani 0.123(3) 1 d PDU B 2
H28C H -0.4789 -0.4772 0.2657 0.028 Uiso 0.123(3) 1 calc PR B 2
N29C N -0.1344(15) -0.3574(16) 0.3273(9) 0.0288(5) Uani 0.123(3) 1 d PDU B 2
O30C O -0.0515(14) -0.290(2) 0.3220(11) 0.0504(7) Uani 0.123(3) 1 d PDU B 2
O31C O -0.102(2) -0.450(3) 0.3583(14) 0.0426(6) Uani 0.123(3) 1 d PDU B 2
N1'C N -0.8124(18) -0.195(2) 0.3149(9) 0.0151(4) Uani 0.123(3) 1 d PDU B 2
H1'C H -0.8549 -0.2255 0.3430 0.018 Uiso 0.123(3) 1 calc PR B 2
C2'C C -0.840(2) -0.195(2) 0.2492(10) 0.0157(4) Uani 0.123(3) 1 d PDU B 2
H2'C H -0.9077 -0.2296 0.2273 0.019 Uiso 0.123(3) 1 calc PR B 2
C3'C C -0.761(2) -0.140(3) 0.2192(10) 0.0149(4) Uani 0.123(3) 1 d PDU B 2
C4'C C -0.674(2) -0.103(4) 0.2709(11) 0.0147(6) Uani 0.123(3) 1 d PDU B 2
C5'C C -0.5677(18) -0.046(2) 0.2713(10) 0.0172(5) Uani 0.123(3) 1 d PDU B 2
H5'C H -0.5374 -0.0310 0.2313 0.021 Uiso 0.123(3) 1 calc PR B 2
C6'C C -0.507(2) -0.011(2) 0.3289(10) 0.0208(5) Uani 0.123(3) 1 d PDU B 2
H6'C H -0.4442 0.0429 0.3286 0.025 Uiso 0.123(3) 1 calc PR B 2
C7'C C -0.538(2) -0.054(2) 0.3887(10) 0.028(5) Uani 0.123(3) 1 d PDU B 2
H7'C H -0.4859 -0.0483 0.4274 0.033 Uiso 0.123(3) 1 calc PR B 2
C8'C C -0.645(2) -0.105(3) 0.3901(11) 0.0189(6) Uani 0.123(3) 1 d PDU B 2
H8'C H -0.6756 -0.1172 0.4304 0.023 Uiso 0.123(3) 1 calc PR B 2
C9'C C -0.7085(19) -0.139(2) 0.3309(10) 0.0139(5) Uani 0.123(3) 1 d PDU B 2

loop_
_atom_site_aniso_label
_atom_site_aniso_U_11
_atom_site_aniso_U_22
_atom_site_aniso_U_33
_atom_site_aniso_U_23
_atom_site_aniso_U_13
_atom_site_aniso_U_12
S1 0.0184(5) 0.0206(4) 0.0150(3) -0.0001(2) -0.0012(3) 0.0048(3)
S2 0.0296(4) 0.0171(4) 0.0155(4) -0.0014(3) -0.0029(2) 0.0097(2)
N1 0.0179(7) 0.0077(12) 0.0228(11) 0.0018(9) 0.0039(7) -0.0006(8)
C2 0.0171(14) 0.0107(13) 0.0117(17) -0.0048(10) 0.0018(10) 0.0016(9)
C3 0.0111(9) 0.0091(11) 0.0129(8) 0.0026(8) 0.0008(7) -0.0017(7)
C4 0.0137(10) 0.0142(13) 0.0147(8) -0.0002(10) 0.0011(7) -0.0008(8)
C5 0.0169(10) 0.0143(12) 0.0199(7) 0.0015(9) -0.0013(7) 0.0009(8)
C6 0.0154(13) 0.033(2) 0.0231(12) -0.0005(15) -0.0037(10) 0.0052(13)
C7 0.0179(12) 0.036(2) 0.0254(14) -0.0019(14) -0.0026(9) -0.0011(13)
C8 0.0184(11) 0.0231(17) 0.0250(14) -0.0031(13) 0.0048(9) -0.0042(11)
C9 0.0182(11) 0.0109(12) 0.0163(11) -0.0023(11) 0.0038(8) -0.0032(9)
C12 0.0082(13) 0.0136(8) 0.0189(10) -0.0009(7) -0.0024(10) 0.0002(11)
N10 0.0165(11) 0.0099(11) 0.0095(11) -0.0022(7) -0.0006(8) -0.0020(7)
C11 0.0180(10) 0.0085(11) 0.0135(10) -0.0038(7) 0.0013(8) -0.0001(8)
C13 0.0251(12) 0.0171(9) 0.0136(13) -0.0057(9) 0.0047(10) -0.0081(8)
N14 0.0162(10) 0.0129(13) 0.0163(14) -0.0026(9) 0.0048(10) -0.0022(8)
C15 0.0123(12) 0.0130(15) 0.0131(15) -0.0002(11) -0.0002(12) -0.0013(9)
C16 0.0121(9) 0.0110(14) 0.0142(10) -0.0028(10) 0.0021(6) 0.0044(11)
C17 0.0224(12) 0.014(2) 0.0278(15) -0.0043(15) 0.0127(10) -0.0085(13)
O18 0.0425(15) 0.0235(8) 0.0329(15) -0.0122(11) 0.0154(11) -0.0201(10)
O19 0.0216(11) 0.0066(11) 0.0196(7) -0.0010(9) 0.0065(6) 0.0040(9)
O20 0.0112(13) 0.0119(14) 0.0207(12) -0.0064(8) -0.0012(9) 0.0001(10)
C21 0.0122(13) 0.0134(11) 0.0160(14) -0.0027(9) -0.0023(9) -0.0020(10)
O22 0.0158(12) 0.0201(9) 0.0416(9) -0.0080(7) -0.0034(12) 0.0040(11)
C23 0.0151(12) 0.0177(11) 0.0155(16) -0.0025(11) -0.0006(9) 0.0032(9)
C24 0.0169(11) 0.0169(12) 0.0207(13) -0.0066(10) -0.0006(9) 0.0009(8)
C25 0.0192(9) 0.0231(12) 0.0223(13) -0.0040(10) 0.0018(10) 0.0017(8)
C26 0.0109(10) 0.0254(14) 0.0185(14) -0.0040(11) -0.0022(8) -0.0025(9)
C27 0.0215(15) 0.0261(14) 0.028(2) -0.0115(13) 0.0011(12) 0.0019(13)
C28 0.0176(13) 0.0259(14) 0.0278(18) -0.0112(11) -0.0014(12) 0.0031(12)
N29 0.0194(11) 0.0253(14) 0.0261(15) -0.0001(9) -0.0005(9) 0.0026(9)
O30 0.0349(14) 0.0373(16) 0.0427(16) -0.0182(12) 0.0064(10) -0.0134(10)
O31 0.0173(8) 0.0473(13) 0.0316(14) -0.0057(11) -0.0032(9) 0.0061(8)
N1' 0.0220(7) 0.0231(9) 0.0176(6) -0.0035(6) 0.0009(5) 0.0046(6)
C2' 0.0169(10) 0.0134(19) 0.0178(8) 0.0004(11) 0.0012(7) 0.0006(11)
C3' 0.0148(10) 0.0125(18) 0.0163(7) -0.0020(9) -0.0007(6) 0.0003(10)
C4' 0.0186(8) 0.0182(13) 0.0164(7) -0.0033(7) -0.0028(6) 0.0037(9)
C5' 0.0178(11) 0.021(2) 0.0204(9) -0.0023(10) -0.0007(8) 0.0040(11)
C6' 0.0158(11) 0.0276(16) 0.0260(10) -0.0002(10) -0.0048(8) 0.0010(9)
C7' 0.0261(12) 0.0287(16) 0.0230(10) -0.0036(11) -0.0095(8) 0.0006(11)
C8' 0.0276(12) 0.0250(17) 0.0197(9) -0.0029(11) -0.0069(8) 0.0018(11)
C9' 0.0229(11) 0.017(2) 0.0168(8) -0.0031(9) -0.0022(8) 0.0005(11)
S1B 0.026(3) 0.117(6) 0.049(3) 0.049(3) 0.0132(19) 0.013(3)
S2B 0.151(7) 0.037(4) 0.023(2) 0.001(2) -0.020(3) 0.039(4)
N1B 0.0179(7) 0.0077(12) 0.0228(11) 0.0018(9) 0.0039(7) -0.0006(8)
C2B 0.009(5) 0.021(5) 0.010(5) -0.004(5) -0.001(4) -0.010(4)
C3B 0.0111(9) 0.0091(11) 0.0129(8) 0.0026(8) 0.0008(7) -0.0017(7)
C4B 0.0145(14) 0.0119(16) 0.0173(14) 0.0022(15) -0.0005(13) -0.0016(13)
C5B 0.0169(10) 0.0143(12) 0.0199(7) 0.0015(9) -0.0013(7) 0.0009(8)
C6B 0.023(6) 0.037(8) 0.031(7) -0.017(7) -0.006(5) 0.000(5)
C7B 0.017(5) 0.040(9) 0.036(7) 0.009(7) -0.006(4) -0.001(5)
C8B 0.026(5) 0.028(7) 0.033(7) 0.007(6) -0.003(4) -0.016(5)
C9B 0.008(4) 0.026(5) 0.029(6) 0.007(6) -0.005(3) -0.003(4)
C12B 0.0082(13) 0.0136(8) 0.0189(10) -0.0009(7) -0.0024(10) 0.0002(11)
N10B 0.0165(11) 0.0099(11) 0.0095(11) -0.0022(7) -0.0006(8) -0.0020(7)
C11B 0.039(6) 0.015(5) 0.033(5) 0.017(4) 0.003(4) 0.004(4)
C13B 0.0251(12) 0.0171(9) 0.0136(13) -0.0057(9) 0.0047(10) -0.0081(8)
N14B 0.038(6) 0.020(6) 0.024(8) -0.005(4) 0.000(5) -0.013(4)
C15B 0.031(8) 0.016(6) 0.009(5) -0.007(4) -0.001(4) -0.002(4)
C16B 0.0121(9) 0.0110(14) 0.0142(10) -0.0028(10) 0.0021(6) 0.0044(11)
C17B 0.047(9) 0.009(9) 0.053(12) -0.012(7) 0.021(9) -0.005(6)
O18B 0.0425(15) 0.0235(8) 0.0329(15) -0.0122(11) 0.0154(11) -0.0201(10)
O19B 0.0216(11) 0.0066(11) 0.0196(7) -0.0010(9) 0.0065(6) 0.0040(9)
O20B 0.019(6) 0.018(5) 0.040(9) -0.001(5) -0.002(5) -0.010(4)
C21B 0.028(7) 0.017(5) 0.028(7) -0.009(4) -0.006(5) -0.001(5)
O22B 0.0158(12) 0.0201(9) 0.0416(9) -0.0080(7) -0.0034(12) 0.0040(11)
C23B 0.026(5) 0.030(6) 0.019(8) 0.005(5) -0.008(4) -0.003(4)
C24B 0.038(6) 0.033(8) 0.037(9) -0.015(6) -0.009(6) 0.008(5)
C25B 0.0192(9) 0.0231(12) 0.0223(13) -0.0040(10) 0.0018(10) 0.0017(8)
C26B 0.039(6) 0.018(5) 0.028(8) -0.009(5) -0.003(5) 0.009(5)
C27B 0.037(7) 0.032(6) 0.030(6) -0.018(4) -0.010(6) 0.006(6)
C28B 0.038(7) 0.031(5) 0.029(6) -0.025(4) -0.006(6) 0.008(6)
N29B 0.0194(11) 0.0253(14) 0.0261(15) -0.0001(9) -0.0005(9) 0.0026(9)
O30B 0.0349(14) 0.0373(16) 0.0427(16) -0.0182(12) 0.0064(10) -0.0134(10)
O31B 0.0173(8) 0.0473(13) 0.0316(14) -0.0057(11) -0.0032(9) 0.0061(8)
N1'B 0.0220(7) 0.0231(9) 0.0176(6) -0.0035(6) 0.0009(5) 0.0046(6)
C2'B 0.0169(10) 0.0134(19) 0.0178(8) 0.0004(11) 0.0012(7) 0.0006(11)
C3'B 0.0148(10) 0.0125(18) 0.0163(7) -0.0020(9) -0.0007(6) 0.0003(10)
C4'B 0.0186(8) 0.0182(13) 0.0164(7) -0.0033(7) -0.0028(6) 0.0037(9)
C5'B 0.0178(11) 0.021(2) 0.0204(9) -0.0023(10) -0.0007(8) 0.0040(11)
C6'B 0.0158(11) 0.0276(16) 0.0260(10) -0.0002(10) -0.0048(8) 0.0010(9)
C7'B 0.0261(12) 0.0287(16) 0.0230(10) -0.0036(11) -0.0095(8) 0.0006(11)
C8'B 0.0276(12) 0.0250(17) 0.0197(9) -0.0029(11) -0.0069(8) 0.0018(11)
C9'B 0.0229(11) 0.017(2) 0.0168(8) -0.0031(9) -0.0022(8) 0.0005(11)
S1A 0.0358(4) 0.0397(3) 0.0168(2) 0.0042(2) -0.0028(2) 0.0114(3)
S2A 0.0334(4) 0.0309(3) 0.0149(2) -0.0037(2) -0.0037(3) 0.0002(3)
N1A 0.0224(11) 0.0243(13) 0.0331(11) 0.0040(11) -0.0010(9) 0.0081(10)
C2A 0.0201(10) 0.0141(11) 0.0121(6) 0.0018(9) 0.0007(7) 0.0027(7)
C3A 0.0179(7) 0.0128(11) 0.0135(7) -0.0005(8) -0.0023(5) 0.0017(8)
C4A 0.0163(8) 0.0301(14) 0.0129(9) -0.0013(9) -0.0042(6) 0.0029(9)
C5A 0.0257(10) 0.0323(14) 0.0217(9) -0.0015(9) -0.0061(7) -0.0011(9)
C6A 0.0305(12) 0.0470(17) 0.0296(12) -0.0026(12) -0.0087(9) -0.0122(12)
C7A 0.0207(10) 0.0572(19) 0.0306(11) -0.0024(13) -0.0102(8) -0.0013(12)
C8A 0.0221(11) 0.0481(17) 0.0253(11) 0.0059(12) -0.0095(9) 0.0080(11)
C9A 0.0202(9) 0.0312(14) 0.0161(9) -0.0005(10) -0.0019(7) 0.0053(9)
C12A 0.0171(13) 0.0148(13) 0.0139(7) -0.0032(8) 0.0000(8) 0.0060(7)
N10A 0.0264(13) 0.0154(8) 0.0146(11) 0.0003(6) 0.0034(10) 0.0073(7)
C11A 0.0220(10) 0.0154(9) 0.0105(8) -0.0003(7) -0.0015(7) 0.0054(8)
C13A 0.0251(11) 0.0183(9) 0.0174(10) -0.0019(7) 0.0017(7) 0.0044(8)
N14A 0.0254(10) 0.0187(8) 0.0226(10) 0.0038(7) 0.0056(7) 0.0067(8)
C15A 0.0339(13) 0.0177(10) 0.0165(10) 0.0018(8) 0.0070(9) 0.0086(9)
C16A 0.0352(16) 0.0186(10) 0.0169(11) 0.0050(7) 0.0066(10) 0.0116(9)
C17A 0.0332(13) 0.0311(14) 0.0427(15) 0.0111(12) 0.0204(12) 0.0095(12)
O18A 0.0279(9) 0.0217(9) 0.0258(9) 0.0014(7) 0.0067(7) 0.0088(8)
O19A 0.055(2) 0.0178(9) 0.0253(14) 0.0055(8) 0.0140(12) 0.0140(8)
O20A 0.0200(7) 0.0151(6) 0.0119(8) -0.0010(7) -0.0034(7) 0.0033(5)
C21A 0.0253(12) 0.0169(9) 0.0185(7) 0.0003(6) -0.0052(7) 0.0042(8)
O22A 0.0449(12) 0.0125(8) 0.0502(12) -0.0011(7) -0.0256(10) 0.0027(8)
C23A 0.0203(12) 0.0196(9) 0.0176(12) 0.0018(7) -0.0029(8) 0.0018(8)
C24A 0.0313(11) 0.0141(11) 0.0590(19) -0.0059(11) -0.0163(12) 0.0030(9)
C25A 0.0257(12) 0.0229(12) 0.067(2) -0.0035(13) -0.0151(13) 0.0004(9)
C26A 0.0200(9) 0.0270(12) 0.0202(12) -0.0022(8) 0.0018(10) 0.0020(8)
C27A 0.0328(15) 0.0259(12) 0.0497(15) 0.0103(10) -0.0221(15) 0.0016(13)
C28A 0.0320(15) 0.0191(12) 0.0512(18) 0.0078(12) -0.0212(13) 0.0016(11)
N29A 0.0126(9) 0.0422(12) 0.0302(12) 0.0050(9) -0.0030(7) 0.0038(8)
O30A 0.0203(8) 0.0587(16) 0.0683(17) 0.0102(13) -0.0113(10) -0.0093(9)
O31A 0.0340(15) 0.0481(11) 0.0402(13) 0.0038(10) -0.0192(10) 0.0134(12)
N1'A 0.0182(6) 0.0167(9) 0.0101(10) -0.0023(7) -0.0002(7) -0.0009(6)
C2'A 0.0168(8) 0.0175(8) 0.0126(11) -0.0015(9) 0.0010(8) 0.0009(6)
C3'A 0.0163(9) 0.0165(8) 0.0118(10) -0.0013(9) 0.0012(7) -0.0005(7)
C4'A 0.0165(9) 0.0134(13) 0.0135(8) 0.0001(7) -0.0010(6) 0.0010(9)
C5'A 0.0185(10) 0.0149(13) 0.0179(7) 0.0009(8) 0.0016(7) 0.0023(8)
C6'A 0.0220(11) 0.0193(14) 0.0201(7) -0.0023(9) -0.0013(7) -0.0013(9)
C7'A 0.0200(10) 0.0186(14) 0.0186(9) -0.0025(10) -0.0044(7) -0.0006(9)
C8'A 0.0244(9) 0.0201(16) 0.0115(8) -0.0024(8) -0.0008(6) -0.0016(10)
C9'A 0.0170(8) 0.0107(13) 0.0136(8) -0.0015(7) -0.0004(6) 0.0015(8)
S1C 0.0358(4) 0.0397(3) 0.0168(2) 0.0042(2) -0.0028(2) 0.0114(3)
S2C 0.030(3) 0.065(4) 0.022(2) -0.018(2) -0.006(2) -0.008(3)
N1C 0.015(5) 0.020(7) 0.042(9) 0.015(7) -0.009(5) 0.000(5)
C2C 0.0201(10) 0.0141(11) 0.0121(6) 0.0018(9) 0.0007(7) 0.0027(7)
C3C 0.0179(7) 0.0128(11) 0.0135(7) -0.0005(8) -0.0023(5) 0.0017(8)
C4C 0.035(5) 0.014(6) 0.019(6) 0.006(6) -0.013(5) -0.003(5)
C5C 0.0257(10) 0.0323(14) 0.0217(9) -0.0015(9) -0.0061(7) -0.0011(9)
C6C 0.0305(12) 0.0470(17) 0.0296(12) -0.0026(12) -0.0087(9) -0.0122(12)
C7C 0.0207(10) 0.0572(19) 0.0306(11) -0.0024(13) -0.0102(8) -0.0013(12)
C8C 0.024(7) 0.059(7) 0.039(9) 0.012(10) -0.014(6) -0.005(7)
C9C 0.035(6) 0.024(7) 0.030(8) 0.013(8) -0.015(6) 0.000(6)
C12C 0.0171(13) 0.0148(13) 0.0139(7) -0.0032(8) 0.0000(8) 0.0060(7)
N10C 0.0264(13) 0.0154(8) 0.0146(11) 0.0003(6) 0.0034(10) 0.0073(7)
C11C 0.026(6) 0.013(5) 0.027(5) 0.002(4) 0.002(4) -0.005(5)
C13C 0.0251(11) 0.0183(9) 0.0174(10) -0.0019(7) 0.0017(7) 0.0044(8)
N14C 0.0254(10) 0.0187(8) 0.0226(10) 0.0038(7) 0.0056(7) 0.0067(8)
C15C 0.035(8) 0.035(7) 0.024(7) 0.009(5) 0.007(6) 0.008(5)
C16C 0.0352(16) 0.0186(10) 0.0169(11) 0.0050(7) 0.0066(10) 0.0116(9)
C17C 0.031(8) 0.041(11) 0.036(9) -0.009(8) 0.003(6) -0.008(7)
O18C 0.030(7) 0.023(6) 0.047(9) -0.004(6) 0.021(7) -0.001(5)
O19C 0.055(2) 0.0178(9) 0.0253(14) 0.0055(8) 0.0140(12) 0.0140(8)
O20C 0.0200(7) 0.0151(6) 0.0119(8) -0.0010(7) -0.0034(7) 0.0033(5)
C21C 0.0253(12) 0.0169(9) 0.0185(7) 0.0003(6) -0.0052(7) 0.0042(8)
O22C 0.0449(12) 0.0125(8) 0.0502(12) -0.0011(7) -0.0256(10) 0.0027(8)
C23C 0.0203(12) 0.0196(9) 0.0176(12) 0.0018(7) -0.0029(8) 0.0018(8)
C24C 0.0313(11) 0.0141(11) 0.0590(19) -0.0059(11) -0.0163(12) 0.0030(9)
C25C 0.036(7) 0.038(9) 0.049(10) 0.018(8) -0.007(7) -0.013(7)
C26C 0.0200(9) 0.0270(12) 0.0202(12) -0.0022(8) 0.0018(10) 0.0020(8)
C27C 0.0328(15) 0.0259(12) 0.0497(15) 0.0103(10) -0.0221(15) 0.0016(13)
C28C 0.016(6) 0.023(7) 0.030(7) 0.002(5) 0.002(5) 0.010(5)
N29C 0.0126(9) 0.0422(12) 0.0302(12) 0.0050(9) -0.0030(7) 0.0038(8)
O30C 0.0203(8) 0.0587(16) 0.0683(17) 0.0102(13) -0.0113(10) -0.0093(9)
O31C 0.0340(15) 0.0481(11) 0.0402(13) 0.0038(10) -0.0192(10) 0.0134(12)
N1'C 0.0182(6) 0.0167(9) 0.0101(10) -0.0023(7) -0.0002(7) -0.0009(6)
C2'C 0.0168(8) 0.0175(8) 0.0126(11) -0.0015(9) 0.0010(8) 0.0009(6)
C3'C 0.0163(9) 0.0165(8) 0.0118(10) -0.0013(9) 0.0012(7) -0.0005(7)
C4'C 0.0165(9) 0.0134(13) 0.0135(8) 0.0001(7) -0.0010(6) 0.0010(9)
C5'C 0.0185(10) 0.0149(13) 0.0179(7) 0.0009(8) 0.0016(7) 0.0023(8)
C6'C 0.0220(11) 0.0193(14) 0.0201(7) -0.0023(9) -0.0013(7) -0.0013(9)
C7'C 0.041(9) 0.025(11) 0.013(5) 0.008(7) -0.014(6) -0.003(8)
C8'C 0.0244(9) 0.0201(16) 0.0115(8) -0.0024(8) -0.0008(6) -0.0016(10)
C9'C 0.0170(8) 0.0107(13) 0.0136(8) -0.0015(7) -0.0004(6) 0.0015(8)

loop_
_atom_type_symbol
_atom_type_description
_atom_type_scat_dispersion_real
_atom_type_scat_dispersion_imag
_atom_type_scat_source
C C 0.0033 0.0016 'International Tables Vol C Tables 4.2.6.8 and 6.1.1.4'
H H 0.0000 0.0000 'International Tables Vol C Tables 4.2.6.8 and 6.1.1.4'
N N 0.0061 0.0033 'International Tables Vol C Tables 4.2.6.8 and 6.1.1.4'
O O 0.0106 0.0060 'International Tables Vol C Tables 4.2.6.8 and 6.1.1.4'
S S 0.1246 0.1234 'International Tables Vol C Tables 4.2.6.8 and 6.1.1.4'

loop_
_geom_angle_atom_site_label_1
_geom_angle_atom_site_label_2
_geom_angle_atom_site_label_3
_geom_angle
C15 S1 S2 98.62(16)
C11 S2 S1 97.68(10)
C9 N1 C2 107.8(3)
N1 C2 N10 115.4(4)
N1 C2 C3 104.9(3)
N10 C2 C3 103.8(4)
C3' C3 C4 113.0(3)
C3' C3 C2 113.7(4)
C4 C3 C2 100.1(2)
C3' C3 C12 113.7(3)
C4 C3 C12 110.4(2)
C2 C3 C12 104.7(4)
C5 C4 C9 120.5(2)
C5 C4 C3 130.5(2)
C9 C4 C3 109.0(2)
C4 C5 C6 119.1(3)
C7 C6 C5 119.2(3)
C6 C7 C8 122.0(3)
C9 C8 C7 117.8(3)
C8 C9 C4 121.3(3)
C8 C9 N1 128.3(3)
C4 C9 N1 110.3(2)
O20 C12 C11 105.1(3)
O20 C12 C3 109.3(3)
C11 C12 C3 105.5(3)
C16 N10 C11 119.6(3)
C16 N10 C2 124.8(3)
C11 N10 C2 115.2(3)
N10 C11 C13 112.1(3)
N10 C11 C12 104.0(3)
C13 C11 C12 118.0(2)
N10 C11 S2 110.99(19)
C13 C11 S2 102.1(2)
C12 C11 S2 109.8(2)
O18 C13 N14 125.4(3)
O18 C13 C11 122.6(3)
N14 C13 C11 111.9(2)
C13 N14 C15 117.6(3)
C13 N14 C17 121.9(3)
C15 N14 C17 118.0(3)
N14 C15 C16 111.0(3)
N14 C15 S1 111.6(4)
C16 C15 S1 105.7(3)
O19 C16 N10 124.9(3)
O19 C16 C15 124.4(3)
N10 C16 C15 110.5(3)
C21 O20 C12 115.9(4)
O22 C21 O20 123.9(3)
O22 C21 C23 124.1(3)
O20 C21 C23 111.9(3)
C28 C23 C24 120.4(3)
C28 C23 C21 117.6(3)
C24 C23 C21 122.0(3)
C25 C24 C23 120.1(3)
C26 C25 C24 118.0(2)
C25 C26 C27 122.9(3)
C25 C26 N29 118.5(3)
C27 C26 N29 118.6(3)
C28 C27 C26 117.9(3)
C27 C28 C23 120.6(3)
O31 N29 O30 121.2(3)
O31 N29 C26 118.0(3)
O30 N29 C26 120.8(3)
C2' N1' C9' 108.9(4)
C3' C2' N1' 110.3(3)
C2' C3' C4' 106.6(3)
C2' C3' C3 125.0(4)
C4' C3' C3 128.4(4)
C5' C4' C9' 118.7(4)
C5' C4' C3' 135.3(4)
C9' C4' C3' 106.0(3)
C6' C5' C4' 119.3(3)
C5' C6' C7' 120.8(3)
C8' C7' C6' 121.4(2)
C7' C8' C9' 117.5(3)
N1' C9' C8' 129.5(4)
N1' C9' C4' 108.3(3)
C8' C9' C4' 122.3(3)
C15B S1B S2B 91.3(9)
C11B S2B S1B 98.3(6)
C9B N1B C2B 109.1(12)
N1B C2B N10B 111(2)
N1B C2B C3B 108.6(11)
N10B C2B C3B 93.9(18)
C12B C3B C4B 121.7(13)
C12B C3B C2B 111.2(17)
C4B C3B C2B 97.9(10)
C12B C3B C3'B 112.4(15)
C4B C3B C3'B 107.1(14)
C2B C3B C3'B 104.4(18)
C9B C4B C5B 117.2(11)
C9B C4B C3B 113.5(10)
C5B C4B C3B 129.2(11)
C4B C5B C6B 118.3(12)
C7B C6B C5B 122.5(15)
C6B C7B C8B 121.8(13)
C7B C8B C9B 112.5(13)
C4B C9B N1B 109.7(10)
C4B C9B C8B 127.6(12)
N1B C9B C8B 122.7(13)
C11B C12B O20B 114.2(18)
C11B C12B C3B 103.3(15)
O20B C12B C3B 116.2(19)
C16B N10B C11B 120.9(14)
C16B N10B C2B 122.1(14)
C11B N10B C2B 113.0(14)
C12B C11B N10B 105.2(15)
C12B C11B C13B 117.2(14)
N10B C11B C13B 106.4(13)
C12B C11B S2B 114.7(13)
N10B C11B S2B 111.2(13)
C13B C11B S2B 102.1(12)
O18B C13B N14B 123.0(14)
O18B C13B C11B 121.0(14)
N14B C13B C11B 115.5(12)
C13B N14B C15B 119.4(16)
C13B N14B C17B 118.4(15)
C15B N14B C17B 119.9(16)
N14B C15B C16B 113.0(15)
N14B C15B S1B 111(2)
C16B C15B S1B 104.2(19)
O19B C16B N10B 126.0(17)
O19B C16B C15B 120.0(16)
N10B C16B C15B 112.7(14)
C21B O20B C12B 125(2)
O22B C21B C23B 134.4(17)
O22B C21B O20B 111.8(17)
C23B C21B O20B 113.9(18)
C21B C23B C28B 117.3(15)
C21B C23B C24B 122.0(15)
C28B C23B C24B 120.1(14)
C25B C24B C23B 117.1(12)
C24B C25B C26B 123.8(12)
C27B C26B C25B 117.6(14)
C27B C26B N29B 122.5(14)
C25B C26B N29B 119.6(14)
C28B C27B C26B 120.4(14)
C27B C28B C23B 120.6(14)
O31B N29B O30B 134.5(17)
O31B N29B C26B 125.3(17)
O30B N29B C26B 99.3(15)
C9'B N1'B C2'B 109.7(15)
C3'B C2'B N1'B 109.7(15)
C2'B C3'B C4'B 106.6(14)
C2'B C3'B C3B 125.8(17)
C4'B C3'B C3B 127.6(18)
C5'B C4'B C9'B 118.2(15)
C5'B C4'B C3'B 134.7(16)
C9'B C4'B C3'B 107.0(12)
C6'B C5'B C4'B 118.7(16)
C5'B C6'B C7'B 123.2(13)
C8'B C7'B C6'B 119.9(12)
C7'B C8'B C9'B 117.9(14)
N1'B C9'B C8'B 130.6(17)
N1'B C9'B C4'B 106.8(13)
C8'B C9'B C4'B 121.5(15)
C15A S1A S2A 97.86(9)
C11A S2A S1A 97.04(9)
C9A N1A C2A 110.7(2)
N1A C2A N10A 115.5(3)
N1A C2A C3A 105.12(19)
N10A C2A C3A 102.6(2)
C4A C3A C3'A 111.0(2)
C4A C3A C2A 101.69(18)
C3'A C3A C2A 110.6(2)
C4A C3A C12A 110.86(19)
C3'A C3A C12A 115.1(2)
C2A C3A C12A 106.5(2)
C5A C4A C9A 121.7(2)
C5A C4A C3A 128.8(2)
C9A C4A C3A 109.5(2)
C4A C5A C6A 118.3(3)
C7A C6A C5A 119.9(3)
C8A C7A C6A 121.7(2)
C7A C8A C9A 118.5(3)
N1A C9A C4A 110.68(19)
N1A C9A C8A 129.3(3)
C4A C9A C8A 119.9(3)
O20A C12A C11A 108.9(2)
O20A C12A C3A 109.3(2)
C11A C12A C3A 104.67(19)
C16A N10A C11A 119.3(3)
C16A N10A C2A 123.9(2)
C11A N10A C2A 115.5(3)
N10A C11A C12A 105.1(2)
N10A C11A C13A 111.9(2)
C12A C11A C13A 117.03(18)
N10A C11A S2A 112.2(2)
C12A C11A S2A 108.65(19)
C13A C11A S2A 102.05(14)
O18A C13A N14A 124.3(2)
O18A C13A C11A 123.8(2)
N14A C13A C11A 111.79(19)
C13A N14A C15A 117.9(2)
C13A N14A C17A 121.3(2)
C15A N14A C17A 119.9(2)
N14A C15A C16A 112.3(2)
N14A C15A S1A 111.13(18)
C16A C15A S1A 104.3(2)
O19A C16A N10A 124.1(3)
O19A C16A C15A 124.7(3)
N10A C16A C15A 111.1(2)
C21A O20A C12A 115.44(19)
O22A C21A O20A 124.01(19)
O22A C21A C23A 123.7(2)
O20A C21A C23A 112.3(2)
C28A C23A C24A 121.3(2)
C28A C23A C21A 117.0(2)
C24A C23A C21A 121.6(2)
C23A C24A C25A 119.2(2)
C26A C25A C24A 118.3(3)
C25A C26A C27A 123.4(3)
C25A C26A N29A 119.0(2)
C27A C26A N29A 117.7(2)
C26A C27A C28A 118.5(3)
C23A C28A C27A 119.2(3)
O30A N29A O31A 124.1(2)
O30A N29A C26A 117.4(2)
O31A N29A C26A 118.5(2)
C2'A N1'A C9'A 109.23(19)
C3'A C2'A N1'A 109.7(2)
C2'A C3'A C4'A 107.0(2)
C2'A C3'A C3A 126.8(2)
C4'A C3'A C3A 126.2(2)
C9'A C4'A C5'A 118.6(2)
C9'A C4'A C3'A 106.3(2)
C5'A C4'A C3'A 135.0(3)
C6'A C5'A C4'A 118.7(2)
C5'A C6'A C7'A 121.4(2)
C8'A C7'A C6'A 121.6(3)
C7'A C8'A C9'A 116.9(3)
N1'A C9'A C8'A 129.4(2)
N1'A C9'A C4'A 107.83(19)
C8'A C9'A C4'A 122.8(2)
C15C S1C S2C 97.6(7)
C11C S2C S1C 93.9(7)
C9C N1C C2C 111.0(13)
N10C C2C N1C 109(2)
N10C C2C C3C 98.6(18)
N1C C2C C3C 101.1(12)
C12C C3C C3'C 100(2)
C12C C3C C4C 109.9(16)
C3'C C3C C4C 114.8(15)
C12C C3C C2C 109(2)
C3'C C3C C2C 119(2)
C4C C3C C2C 104.4(12)
C5C C4C C9C 123.6(13)
C5C C4C C3C 129.4(14)
C9C C4C C3C 107.1(11)
C4C C5C C6C 119.7(15)
C7C C6C C5C 114.0(15)
C6C C7C C8C 129.1(15)
C7C C8C C9C 113.5(16)
C4C C9C N1C 111.7(11)
C4C C9C C8C 120.0(15)
N1C C9C C8C 128.2(15)
O20C C12C C3C 125(2)
O20C C12C C11C 105.6(19)
C3C C12C C11C 102.1(18)
C16C N10C C2C 116.8(17)
C16C N10C C11C 119.7(18)
C2C N10C C11C 122.4(19)
N10C C11C C13C 109.0(17)
N10C C11C C12C 94.4(17)
C13C C11C C12C 111.6(15)
N10C C11C S2C 117(2)
C13C C11C S2C 109.8(13)
C12C C11C S2C 114.5(14)
O18C C13C N14C 128.2(14)
O18C C13C C11C 124.0(14)
N14C C13C C11C 107.3(12)
C13C N14C C15C 118.5(15)
C13C N14C C17C 118.6(14)
C15C N14C C17C 115.2(15)
N14C C15C C16C 107.8(15)
N14C C15C S1C 117.1(17)
C16C C15C S1C 105.8(18)
O19C C16C N10C 126(2)
O19C C16C C15C 126(2)
N10C C16C C15C 107.5(15)
C21C O20C C12C 121(2)
O22C C21C O20C 120.7(16)
O22C C21C C23C 122.9(16)
O20C C21C C23C 116.4(15)
C24C C23C C28C 115.9(18)
C24C C23C C21C 122.6(16)
C28C C23C C21C 121.3(16)
C23C C24C C25C 124.2(18)
C24C C25C C26C 119.8(19)
N29C C26C C25C 119.0(16)
N29C C26C C27C 122.9(17)
C25C C26C C27C 115(2)
C28C C27C C26C 122(2)
C27C C28C C23C 122.5(19)
O30C N29C O31C 111(2)
O30C N29C C26C 123.1(15)
O31C N29C C26C 120.0(15)
C2'C N1'C C9'C 110.0(15)
C3'C C2'C N1'C 111.6(16)
C2'C C3'C C4'C 104.9(15)
C2'C C3'C C3C 124.2(18)
C4'C C3'C C3C 130(2)
C5'C C4'C C9'C 118.4(16)
C5'C C4'C C3'C 133.0(18)
C9'C C4'C C3'C 108.5(13)
C6'C C5'C C4'C 120.5(18)
C5'C C6'C C7'C 119.9(18)
C8'C C7'C C6'C 119.2(17)
C7'C C8'C C9'C 118.8(17)
N1'C C9'C C8'C 134.1(17)
N1'C C9'C C4'C 104.9(13)
C8'C C9'C C4'C 120.6(16)

loop_
_geom_bond_atom_site_label_1
_geom_bond_atom_site_label_2
_geom_bond_distance
S1 C15 1.851(6)
S1 S2 2.0727(15)
S2 C11 1.866(3)
N1 C9 1.401(4)
N1 C2 1.441(5)
C2 N10 1.486(8)
C2 C3 1.555(4)
C3 C3' 1.502(6)
C3 C4 1.527(3)
C3 C12 1.572(4)
C4 C5 1.384(3)
C4 C9 1.390(4)
C5 C6 1.410(4)
C6 C7 1.387(5)
C7 C8 1.391(5)
C8 C9 1.388(4)
C12 O20 1.440(4)
C12 C11 1.550(4)
N10 C16 1.355(3)
N10 C11 1.447(4)
C11 C13 1.532(3)
C13 O18 1.222(3)
C13 N14 1.353(4)
N14 C15 1.439(4)
N14 C17 1.465(3)
C15 C16 1.523(4)
C16 O19 1.223(3)
O20 C21 1.358(5)
C21 O22 1.209(4)
C21 C23 1.484(4)
C23 C28 1.391(4)
C23 C24 1.396(4)
C24 C25 1.393(3)
C25 C26 1.389(4)
C26 C27 1.394(4)
C26 N29 1.472(4)
C27 C28 1.382(3)
N29 O31 1.232(4)
N29 O30 1.237(4)
N1' C2' 1.371(4)
N1' C9' 1.372(4)
C2' C3' 1.370(4)
C3' C4' 1.450(4)
C4' C5' 1.407(4)
C4' C9' 1.418(4)
C5' C6' 1.385(4)
C6' C7' 1.411(4)
C7' C8' 1.384(4)
C8' C9' 1.402(3)
S1B C15B 1.85(4)
S1B S2B 2.379(13)
S2B C11B 1.91(2)
N1B C9B 1.374(13)
N1B C2B 1.441(14)
C2B N10B 1.50(4)
C2B C3B 1.538(15)
C3B C12B 1.43(2)
C3B C4B 1.525(13)
C3B C3'B 1.57(3)
C4B C9B 1.347(13)
C4B C5B 1.365(12)
C5B C6B 1.405(14)
C6B C7B 1.354(15)
C7B C8B 1.386(15)
C8B C9B 1.420(13)
C12B C11B 1.35(3)
C12B O20B 1.40(2)
N10B C16B 1.308(13)
N10B C11B 1.460(14)
C11B C13B 1.516(14)
C13B O18B 1.210(13)
C13B N14B 1.339(14)
N14B C15B 1.436(14)
N14B C17B 1.459(15)
C15B C16B 1.549(14)
C16B O19B 1.230(14)
O20B C21B 1.37(3)
C21B O22B 1.23(3)
C21B C23B 1.37(2)
C23B C28B 1.395(13)
C23B C24B 1.397(13)
C24B C25B 1.364(12)
C25B C26B 1.387(12)
C26B C27B 1.387(13)
C26B N29B 1.41(2)
C27B C28B 1.361(13)
N29B O31B 1.15(2)
N29B O30B 1.23(2)
N1'B C9'B 1.374(14)
N1'B C2'B 1.377(15)
C2'B C3'B 1.363(15)
C3'B C4'B 1.443(14)
C4'B C5'B 1.404(14)
C4'B C9'B 1.420(14)
C5'B C6'B 1.356(14)
C6'B C7'B 1.390(13)
C7'B C8'B 1.384(14)
C8'B C9'B 1.403(13)
S1A C15A 1.881(3)
S1A S2A 2.0862(11)
S2A C11A 1.883(2)
N1A C9A 1.378(4)
N1A C2A 1.440(3)
C2A N10A 1.486(4)
C2A C3A 1.565(3)
C3A C4A 1.513(3)
C3A C3'A 1.525(4)
C3A C12A 1.571(3)
C4A C5A 1.377(4)
C4A C9A 1.391(4)
C5A C6A 1.406(3)
C6A C7A 1.387(5)
C7A C8A 1.379(5)
C8A C9A 1.399(3)
C12A O20A 1.443(3)
C12A C11A 1.532(4)
N10A C16A 1.349(3)
N10A C11A 1.427(3)
C11A C13A 1.540(3)
C13A O18A 1.216(3)
C13A N14A 1.351(3)
N14A C15A 1.431(3)
N14A C17A 1.460(3)
C15A C16A 1.518(3)
C16A O19A 1.223(3)
O20A C21A 1.348(3)
C21A O22A 1.206(3)
C21A C23A 1.498(3)
C23A C28A 1.382(4)
C23A C24A 1.389(4)
C24A C25A 1.394(3)
C25A C26A 1.368(4)
C26A C27A 1.371(4)
C26A N29A 1.482(3)
C27A C28A 1.394(3)
N29A O30A 1.218(4)
N29A O31A 1.227(4)
N1'A C2'A 1.370(2)
N1'A C9'A 1.370(3)
C2'A C3'A 1.361(3)
C3'A C4'A 1.442(3)
C4'A C9'A 1.408(3)
C4'A C5'A 1.411(3)
C5'A C6'A 1.379(3)
C6'A C7'A 1.403(3)
C7'A C8'A 1.380(3)
C8'A C9'A 1.398(3)
S1C C15C 1.80(3)
S1C S2C 2.175(10)
S2C C11C 1.76(2)
N1C C9C 1.380(15)
N1C C2C 1.459(15)
C2C N10C 1.43(4)
C2C C3C 1.552(16)
C3C C12C 1.44(3)
C3C C3'C 1.45(3)
C3C C4C 1.528(15)
C4C C5C 1.353(15)
C4C C9C 1.359(15)
C5C C6C 1.416(15)
C6C C7C 1.358(17)
C7C C8C 1.379(17)
C8C C9C 1.408(14)
C12C O20C 1.40(3)
C12C C11C 1.71(4)
N10C C16C 1.351(16)
N10C C11C 1.438(16)
C11C C13C 1.530(15)
C13C O18C 1.220(14)
C13C N14C 1.380(14)
N14C C15C 1.442(15)
N14C C17C 1.472(15)
C15C C16C 1.540(16)
C16C O19C 1.216(15)
O20C C21C 1.308(15)
C21C O22C 1.207(15)
C21C C23C 1.486(16)
C23C C24C 1.33(2)
C23C C28C 1.34(2)
C24C C25C 1.36(2)
C25C C26C 1.38(2)
C26C N29C 1.28(3)
C26C C27C 1.39(2)
C27C C28C 1.34(2)
N29C O30C 1.25(2)
N29C O31C 1.26(2)
N1'C C2'C 1.358(15)
N1'C C9'C 1.371(15)
C2'C C3'C 1.327(16)
C3'C C4'C 1.446(15)
C4'C C5'C 1.398(15)
C4'C C9'C 1.409(15)
C5'C C6'C 1.371(16)
C6'C C7'C 1.415(16)
C7'C C8'C 1.383(16)
C8'C C9'C 1.406(15)
